data_4000851
loop_
_publ_author_name
'Murata, Tsuyoshi'
'Shao, Xiangfeng'
'Nakano, Yoshiaki'
'Yamochi, Hideki'
'Uruichi, Mikio'
'Yakushi, Kyuya'
'Saito, Gunzi'
'Tanaka, Koichiro'

_publ_section_title
;
 Tuning of Multi-Instabilities in Organic Alloy,
 [(EDO-TTF)1&#x2212;x(MeEDO-TTF)x]2PF6
;
_journal_issue 10
_journal_name_full 'Chemistry of Materials'
_journal_page_first 3121
_journal_paper_doi 10.1021/cm100051b
_journal_volume 22
_journal_year 2010
_chemical_formula_moiety 'C16.10 H12.20 O4 S8, F6 P1'
_chemical_formula_sum 'C16.1 H12.2 F6 O4 P S8'
_chemical_formula_weight 671.11
_chemical_name_common (Me0.05EDO-TTF)2PF6
_chemical_name_systematic
;
 ?
;
_space_group_IT_number 2
_symmetry_cell_setting triclinic
_symmetry_space_group_name_Hall '-P 1'
_symmetry_space_group_name_H-M 'P -1'
_atom_sites_solution_hydrogens geom
_atom_sites_solution_primary direct
_atom_sites_solution_secondary difmap
_audit_creation_method SHELXL-97
_cell_angle_alpha 101.87(3)
_cell_angle_beta 98.40(3)
_cell_angle_gamma 90.83(3)
_cell_formula_units_Z 2
_cell_length_a 9.618(5)
_cell_length_b 10.918(6)
_cell_length_c 11.881(7)
_cell_measurement_temperature 230(2)
_cell_volume 1206.6(12)
_computing_cell_refinement MAC-DENZO
_computing_data_collection 'DIP software (MAC Science)'
_computing_data_reduction MAC-DENZO
_computing_molecular_graphics 'ORTEP III'
_computing_structure_refinement 'SHELXL-97 (Sheldrick, 1997)'
_computing_structure_solution 'SIR 2004'
_diffrn_ambient_temperature 230(2)
_diffrn_measured_fraction_theta_full 0.771
_diffrn_measured_fraction_theta_max 0.771
_diffrn_measurement_device_type 'Mac Science DIP-2020K'
_diffrn_measurement_method theta/2theta
_diffrn_radiation_monochromator graphite
_diffrn_radiation_source 'fine-focus sealed tube'
_diffrn_radiation_type MoK\a
_diffrn_radiation_wavelength 0.71073
_diffrn_reflns_av_R_equivalents 0.0000
_diffrn_reflns_av_sigmaI/netI 0.0646
_diffrn_reflns_limit_h_max 11
_diffrn_reflns_limit_h_min 0
_diffrn_reflns_limit_k_max 13
_diffrn_reflns_limit_k_min -13
_diffrn_reflns_limit_l_max 14
_diffrn_reflns_limit_l_min -14
_diffrn_reflns_number 3692
_diffrn_reflns_theta_full 26.10
_diffrn_reflns_theta_max 26.10
_diffrn_reflns_theta_min 2.14
_exptl_absorpt_coefficient_mu 0.878
_exptl_absorpt_correction_type none
_exptl_crystal_colour black
_exptl_crystal_density_diffrn 1.847
_exptl_crystal_density_method 'not measured'
_exptl_crystal_description platelet
_exptl_crystal_F_000 676
_exptl_crystal_size_max 0.70
_exptl_crystal_size_mid 0.60
_exptl_crystal_size_min 0.05
_refine_diff_density_max 0.917
_refine_diff_density_min -1.221
_refine_diff_density_rms 0.183
_refine_ls_extinction_method none
_refine_ls_goodness_of_fit_ref 1.563
_refine_ls_hydrogen_treatment mixed
_refine_ls_matrix_type full
_refine_ls_number_parameters 326
_refine_ls_number_reflns 3692
_refine_ls_number_restraints 0
_refine_ls_restrained_S_all 1.563
_refine_ls_R_factor_all 0.2453
_refine_ls_R_factor_gt 0.1554
_refine_ls_shift/su_max 0.000
_refine_ls_shift/su_mean 0.000
_refine_ls_structure_factor_coef Fsqd
_refine_ls_weighting_details 'calc w=1/[\s^2^(Fo^2^)+(0.2000P)^2^+0.0000P] where P=(Fo^2^+2Fc^2^)/3'
_refine_ls_weighting_scheme calc
_refine_ls_wR_factor_gt 0.4291
_refine_ls_wR_factor_ref 0.4968
_reflns_number_gt 1578
_reflns_number_total 3692
_reflns_threshold_expression >2sigma(I)
_cod_data_source_file cm100051b_si_002.cif
_cod_data_source_block x=0.05_230K
_cod_original_cell_volume 1206.6(11)
_cod_original_formula_sum 'C16.10 H12.20 F6 O4 P S8'
_cod_database_code 4000851

loop_
_symmetry_equiv_pos_as_xyz
'x, y, z'
'-x, -y, -z'

loop_
_atom_site_label
_atom_site_type_symbol
_atom_site_fract_x
_atom_site_fract_y
_atom_site_fract_z
_atom_site_U_iso_or_equiv
_atom_site_adp_type
_atom_site_occupancy
_atom_site_symmetry_multiplicity
_atom_site_calc_flag
_atom_site_refinement_flags
S3 S 0.1990(4) 0.0283(3) 0.5182(4) 0.0747(13) Uani 1 1 d .
S4 S 0.3658(5) 0.0453(4) 0.3083(4) 0.0915(16) Uani 1 1 d .
S5 S 0.4088(4) 0.2054(3) 0.6799(3) 0.0669(11) Uani 1 1 d .
S6 S 0.5746(4) 0.2228(3) 0.4672(4) 0.0733(12) Uani 1 1 d .
O11 O 0.0707(10) 0.0015(9) 0.6970(9) 0.077(3) Uani 1 1 d .
O12 O 0.2716(11) 0.1772(9) 0.8550(8) 0.078(3) Uani 1 1 d .
C1 C 0.3485(15) 0.1238(12) 0.5373(15) 0.072(4) Uani 1 1 d .
C2 C 0.4233(15) 0.1301(12) 0.4525(13) 0.067(4) Uani 1 1 d .
C7 C 0.1792(18) 0.0588(13) 0.6660(12) 0.074(4) Uani 1 1 d .
C8 C 0.497(2) 0.1037(17) 0.2528(16) 0.107(7) Uani 1 1 d .
H8 H 0.5027 0.0754 0.1681 0.128 Uiso 1 1 calc R
C9 C 0.2776(17) 0.1420(12) 0.7353(14) 0.080(5) Uani 1 1 d .
C10 C 0.5973(19) 0.1902(14) 0.3218(15) 0.085(5) Uani 1 1 d .
H10 H 0.6744 0.2296 0.2913 0.103 Uiso 1 1 calc R
C13 C 0.175(3) 0.096(2) 0.8915(16) 0.158(11) Uani 1 1 d .
H13A H 0.2295 0.0253 0.9146 0.189 Uiso 1 1 calc R
H13B H 0.1422 0.1443 0.9629 0.189 Uiso 1 1 calc R
C14 C 0.061(2) 0.046(2) 0.8150(14) 0.128(8) Uani 1 1 d .
H14A H -0.0115 0.1114 0.8186 0.154 Uiso 1 1 calc R
H14B H 0.0222 -0.0247 0.8443 0.154 Uiso 1 1 calc R
S23 S 0.3201(4) 0.4657(3) 0.4741(3) 0.0606(11) Uani 1 1 d .
S24 S 0.1591(4) 0.4627(3) 0.6880(3) 0.0668(11) Uani 1 1 d .
S25 S 0.1086(4) 0.2824(3) 0.3158(3) 0.0652(11) Uani 1 1 d .
S26 S -0.0522(4) 0.2814(3) 0.5364(3) 0.0670(11) Uani 1 1 d .
O31 O 0.4290(10) 0.4966(8) 0.2899(8) 0.074(3) Uani 1 1 d .
O32 O 0.2281(11) 0.3153(9) 0.1351(9) 0.080(3) Uani 1 1 d .
C21 C 0.1700(15) 0.3682(11) 0.4567(12) 0.063(4) Uani 1 1 d .
C22 C 0.0990(12) 0.3714(11) 0.5469(11) 0.055(3) Uani 1 1 d .
C27 C 0.3301(15) 0.4336(12) 0.3250(13) 0.068(4) Uani 1 1 d .
C28 C 0.0181(15) 0.4191(15) 0.7477(13) 0.076(4) Uani 1 1 d .
H28 H 0.0076 0.4567 0.8301 0.091 Uiso 1 1 calc R
C29 C 0.2338(16) 0.3499(12) 0.2561(12) 0.072(4) Uani 1 1 d .
C30 C -0.0778(16) 0.3332(14) 0.6807(14) 0.077(4) Uani 1 1 d .
H30 H -0.1590 0.3010 0.7119 0.093 Uiso 1 1 calc R
C33 C 0.4350(17) 0.4489(17) 0.1696(14) 0.092(5) Uani 1 1 d .
H33A H 0.4982 0.3766 0.1637 0.111 Uiso 1 1 calc R
H33B H 0.4805 0.5155 0.1389 0.111 Uiso 1 1 calc R
C34 C 0.304(2) 0.4077(17) 0.0941(15) 0.113(7) Uani 1 1 d .
H34A H 0.3241 0.3712 0.0140 0.136 Uiso 1 1 calc R
H34B H 0.2448 0.4814 0.0896 0.136 Uiso 1 1 calc R
P40 P 0.7537(4) 0.2412(4) -0.0055(4) 0.0773(14) Uani 1 1 d .
F41 F 0.660(3) 0.1292(16) -0.0388(18) 0.279(13) Uani 1 1 d .
F42A F 0.755(5) 0.373(2) 0.056(2) 0.089(19) Uani 0.30(3) 1 d P
F42B F 0.881(2) 0.3306(17) -0.003(2) 0.163(11) Uani 0.70(3) 1 d P
F43 F 0.7482(19) 0.2389(15) -0.1424(13) 0.194(7) Uani 1 1 d .
F44 F 0.757(2) 0.2411(12) 0.1280(10) 0.177(6) Uani 1 1 d .
F45 F 0.872(2) 0.149(2) -0.006(2) 0.279(13) Uani 1 1 d .
F46 F 0.632(2) 0.319(3) -0.021(2) 0.274(13) Uani 1 1 d .

loop_
_atom_site_aniso_label
_atom_site_aniso_U_11
_atom_site_aniso_U_22
_atom_site_aniso_U_33
_atom_site_aniso_U_23
_atom_site_aniso_U_13
_atom_site_aniso_U_12
S3 0.075(3) 0.045(2) 0.090(3) 0.0040(18) -0.0206(19) 0.0016(17)
S4 0.098(3) 0.070(3) 0.086(3) -0.009(2) -0.023(2) 0.029(2)
S5 0.067(2) 0.046(2) 0.079(3) 0.0048(16) -0.0056(17) -0.0010(17)
S6 0.074(3) 0.048(2) 0.094(3) 0.0130(18) 0.0031(19) 0.0099(18)
O11 0.063(6) 0.075(7) 0.093(8) 0.019(5) 0.011(5) -0.018(6)
O12 0.090(7) 0.073(6) 0.057(6) -0.010(5) 0.000(5) -0.002(6)
C1 0.059(9) 0.045(8) 0.105(12) 0.021(7) -0.018(8) -0.003(7)
C2 0.065(10) 0.045(7) 0.080(10) 0.010(7) -0.020(7) 0.012(7)
C7 0.101(12) 0.051(8) 0.057(8) -0.007(6) -0.007(8) 0.030(8)
C8 0.153(18) 0.090(13) 0.091(13) 0.038(10) 0.030(12) 0.088(13)
C9 0.090(11) 0.041(8) 0.097(12) 0.007(7) -0.017(9) 0.000(7)
C10 0.095(13) 0.059(9) 0.099(13) 0.007(8) 0.017(9) 0.008(9)
C13 0.20(2) 0.17(2) 0.087(14) -0.010(13) 0.034(14) -0.130(19)
C14 0.151(19) 0.155(18) 0.058(11) -0.012(11) 0.001(11) -0.047(15)
S23 0.057(2) 0.052(2) 0.068(2) 0.0055(15) 0.0017(15) -0.0029(16)
S24 0.069(2) 0.051(2) 0.075(2) 0.0023(16) 0.0077(17) 0.0062(17)
S25 0.066(2) 0.048(2) 0.075(2) 0.0047(16) -0.0008(17) 0.0022(17)
S26 0.057(2) 0.053(2) 0.089(3) 0.0150(18) 0.0075(17) -0.0010(17)
O31 0.077(7) 0.066(6) 0.075(7) 0.009(5) 0.010(5) -0.011(5)
O32 0.080(7) 0.059(6) 0.094(8) 0.005(5) 0.004(5) 0.001(5)
C21 0.063(8) 0.046(7) 0.068(8) -0.001(6) -0.009(6) 0.012(6)
C22 0.040(7) 0.054(7) 0.064(8) 0.007(6) -0.008(6) 0.011(6)
C27 0.064(9) 0.047(8) 0.090(11) 0.005(7) 0.018(7) -0.006(7)
C28 0.066(9) 0.097(12) 0.072(10) 0.028(8) 0.019(7) 0.011(9)
C29 0.102(12) 0.041(7) 0.067(9) 0.006(6) 0.006(8) 0.016(7)
C30 0.060(9) 0.077(10) 0.104(13) 0.039(9) 0.011(8) 0.012(8)
C33 0.081(12) 0.107(13) 0.088(12) 0.025(10) 0.008(9) -0.019(10)
C34 0.16(2) 0.088(13) 0.085(12) 0.008(10) 0.028(12) -0.038(13)
P40 0.082(3) 0.071(3) 0.080(3) 0.020(2) 0.008(2) 0.016(2)
F41 0.38(3) 0.148(13) 0.25(2) 0.063(13) -0.14(2) -0.121(16)
F42A 0.21(5) 0.020(13) 0.042(15) 0.012(10) 0.006(17) -0.001(17)
F42B 0.111(16) 0.115(14) 0.23(2) -0.005(15) -0.005(15) -0.051(12)
F43 0.209(16) 0.219(15) 0.169(14) 0.083(12) 0.023(11) -0.070(13)
F44 0.303(19) 0.147(11) 0.083(8) 0.042(7) 0.010(9) -0.007(11)
F45 0.27(2) 0.33(3) 0.35(3) 0.24(2) 0.18(2) 0.20(2)
F46 0.25(2) 0.36(3) 0.33(3) 0.23(2) 0.17(2) 0.22(2)

loop_
_atom_type_symbol
_atom_type_description
_atom_type_scat_dispersion_real
_atom_type_scat_dispersion_imag
_atom_type_scat_source
C C 0.0033 0.0016 'International Tables Vol C Tables 4.2.6.8 and 6.1.1.4'
H H 0.0000 0.0000 'International Tables Vol C Tables 4.2.6.8 and 6.1.1.4'
F F 0.0171 0.0103 'International Tables Vol C Tables 4.2.6.8 and 6.1.1.4'
O O 0.0106 0.0060 'International Tables Vol C Tables 4.2.6.8 and 6.1.1.4'
P P 0.1023 0.0942 'International Tables Vol C Tables 4.2.6.8 and 6.1.1.4'
S S 0.1246 0.1234 'International Tables Vol C Tables 4.2.6.8 and 6.1.1.4'

loop_
_geom_angle_atom_site_label_1
_geom_angle_atom_site_label_2
_geom_angle_atom_site_label_3
_geom_angle
C1 S3 C7 95.4(8)
C8 S4 C2 94.3(9)
C9 S5 C1 93.2(7)
C2 S6 C10 97.6(8)
C7 O11 C14 111.1(12)
C9 O12 C13 111.9(11)
C2 C1 S3 123.5(13)
C2 C1 S5 120.0(11)
S3 C1 S5 116.3(10)
C1 C2 S6 125.4(12)
C1 C2 S4 120.6(12)
S6 C2 S4 113.9(10)
O11 C7 C9 127.9(14)
O11 C7 S3 118.3(10)
C9 C7 S3 113.8(14)
C10 C8 S4 121.4(14)
C7 C9 O12 119.6(15)
C7 C9 S5 121.2(14)
O12 C9 S5 119.2(10)
C8 C10 S6 112.7(14)
C14 C13 O12 118.0(18)
C13 C14 O11 120.6(19)
C21 S23 C27 93.4(7)
C28 S24 C22 94.6(7)
C29 S25 C21 93.0(7)
C22 S26 C30 96.1(7)
C27 O31 C33 110.3(11)
C29 O32 C34 110.1(11)
C22 C21 S23 119.6(10)
C22 C21 S25 123.0(11)
S23 C21 S25 117.0(9)
C21 C22 S26 122.7(10)
C21 C22 S24 122.6(11)
S26 C22 S24 114.6(8)
O31 C27 C29 126.1(14)
O31 C27 S23 117.3(10)
C29 C27 S23 116.6(12)
C30 C28 S24 118.4(12)
C27 C29 O32 123.1(14)
C27 C29 S25 119.8(12)
O32 C29 S25 117.1(10)
C28 C30 S26 116.2(13)
O31 C33 C34 117.5(15)
C33 C34 O32 111.7(15)
F41 P40 F46 89.7(15)
F41 P40 F42A 140(2)
F46 P40 F42A 57.9(18)
F41 P40 F45 85.0(12)
F46 P40 F45 172.1(14)
F42A P40 F45 129(2)
F41 P40 F42B 159.2(16)
F46 P40 F42B 103.6(13)
F42A P40 F42B 60.5(17)
F45 P40 F42B 80.0(12)
F41 P40 F44 91.0(10)
F46 P40 F44 98.2(12)
F42A P40 F44 72.8(11)
F45 P40 F44 87.7(10)
F42B P40 F44 102.6(11)
F41 P40 F43 87.8(10)
F46 P40 F43 81.6(11)
F42A P40 F43 108.0(11)
F45 P40 F43 92.3(11)
F42B P40 F43 78.7(11)
F44 P40 F43 178.7(7)
F46 F42A P40 61.0(13)
F46 F42A F42B 107.1(19)
P40 F42A F42B 62.1(15)
F42A F42B P40 57.4(12)
F42A F46 P40 61.1(14)

loop_
_geom_bond_atom_site_label_1
_geom_bond_atom_site_label_2
_geom_bond_distance
S3 C1 1.723(14)
S3 C7 1.758(15)
S4 C8 1.68(2)
S4 C2 1.776(14)
S5 C9 1.706(18)
S5 C1 1.755(15)
S6 C2 1.727(15)
S6 C10 1.737(18)
O11 C7 1.344(18)
O11 C14 1.404(18)
O12 C9 1.405(18)
O12 C13 1.442(19)
C1 C2 1.33(2)
C7 C9 1.356(19)
C8 C10 1.39(2)
C13 C14 1.35(2)
S23 C21 1.743(15)
S23 C27 1.752(15)
S24 C28 1.724(15)
S24 C22 1.776(12)
S25 C29 1.712(16)
S25 C21 1.755(13)
S26 C22 1.718(13)
S26 C30 1.746(17)
O31 C27 1.329(16)
O31 C33 1.427(18)
O32 C29 1.403(16)
O32 C34 1.441(18)
C21 C22 1.35(2)
C27 C29 1.345(18)
C28 C30 1.348(19)
C33 C34 1.44(2)
P40 F41 1.460(14)
P40 F46 1.474(16)
P40 F42A 1.48(2)
P40 F45 1.529(15)
P40 F42B 1.549(18)
P40 F44 1.582(12)
P40 F43 1.615(14)
F42A F46 1.43(4)
F42A F42B 1.52(4)

loop_
_geom_torsion_atom_site_label_1
_geom_torsion_atom_site_label_2
_geom_torsion_atom_site_label_3
_geom_torsion_atom_site_label_4
_geom_torsion
C7 S3 C1 C2 173.3(13)
C7 S3 C1 S5 -1.5(9)
C9 S5 C1 C2 -174.1(13)
C9 S5 C1 S3 0.9(9)
S3 C1 C2 S6 -179.3(6)
S5 C1 C2 S6 -4.7(19)
S3 C1 C2 S4 4.0(19)
S5 C1 C2 S4 178.6(6)
C10 S6 C2 C1 -175.0(13)
C10 S6 C2 S4 1.9(9)
C8 S4 C2 C1 176.3(13)
C8 S4 C2 S6 -0.8(8)
C14 O11 C7 C9 5(2)
C14 O11 C7 S3 -173.4(13)
C1 S3 C7 O11 -179.6(11)
C1 S3 C7 C9 1.7(12)
C2 S4 C8 C10 -1.2(13)
O11 C7 C9 O12 0(2)
S3 C7 C9 O12 178.3(10)
O11 C7 C9 S5 180.0(11)
S3 C7 C9 S5 -1.5(16)
C13 O12 C9 C7 13(2)
C13 O12 C9 S5 -167.3(15)
C1 S5 C9 C7 0.4(13)
C1 S5 C9 O12 -179.4(11)
S4 C8 C10 S6 2.6(17)
C2 S6 C10 C8 -2.6(13)
C9 O12 C13 C14 -32(3)
O12 C13 C14 O11 41(4)
C7 O11 C14 C13 -25(3)
C27 S23 C21 C22 -169.4(12)
C27 S23 C21 S25 3.8(9)
C29 S25 C21 C22 169.5(13)
C29 S25 C21 S23 -3.5(8)
S23 C21 C22 S26 178.4(6)
S25 C21 C22 S26 5.6(18)
S23 C21 C22 S24 -5.0(17)
S25 C21 C22 S24 -177.8(6)
C30 S26 C22 C21 179.2(12)
C30 S26 C22 S24 2.3(8)
C28 S24 C22 C21 179.5(12)
C28 S24 C22 S26 -3.6(8)
C33 O31 C27 C29 -10(2)
C33 O31 C27 S23 172.7(11)
C21 S23 C27 O31 175.3(11)
C21 S23 C27 C29 -2.7(13)
C22 S24 C28 C30 4.2(13)
O31 C27 C29 O32 2(2)
S23 C27 C29 O32 179.6(10)
O31 C27 C29 S25 -177.0(11)
S23 C27 C29 S25 0.8(17)
C34 O32 C29 C27 -19(2)
C34 O32 C29 S25 160.2(12)
C21 S25 C29 C27 1.6(12)
C21 S25 C29 O32 -177.3(10)
S24 C28 C30 S26 -3.3(16)
C22 S26 C30 C28 0.5(12)
C27 O31 C33 C34 36(2)
O31 C33 C34 O32 -55(2)
C29 O32 C34 C33 42(2)
F41 P40 F42A F46 -41(2)
F45 P40 F42A F46 176.1(12)
F42B P40 F42A F46 132.4(17)
F44 P40 F42A F46 -111.7(18)
F43 P40 F42A F46 67.3(18)
F41 P40 F42A F42B -173.8(14)
F46 P40 F42A F42B -132.4(17)
F45 P40 F42A F42B 43.7(17)
F44 P40 F42A F42B 115.9(17)
F43 P40 F42A F42B -65.1(17)
F46 F42A F42B P40 -42.5(14)
F41 P40 F42B F42A 169(3)
F46 P40 F42B F42A 40.1(16)
F45 P40 F42B F42A -147.1(16)
F44 P40 F42B F42A -61.8(15)
F43 P40 F42B F42A 118.4(15)
F42B F42A F46 P40 43.1(15)
F41 P40 F46 F42A 154.7(19)
F45 P40 F46 F42A -158(7)
F42B P40 F46 F42A -41.4(17)
F44 P40 F46 F42A 63.7(17)
F43 P40 F46 F42A -117.5(17)
